data_7130685
loop_
_publ_author_name
'Shen, Chang'
'Dagnaw, Wasihun Menberu'
'Fong, Ching Wai'
'Lau, Kai Chung'
'Chow, Cheuk-Fai'

_publ_section_title
;
 Selective functionalization of C(sp3)--H bonds: catalytic chlorination
 and bromination by IronIII-acacen-halide under ambient condition
;
_journal_name_full 'Chemical Communications'
_journal_paper_doi 10.1039/D2CC02924C
_journal_year 2022
_chemical_formula_sum 'C25 H38 Cl2 Fe2 N4 O5'
_chemical_formula_weight 657.19
_chemical_name_systematic '[FeIII(acacen)]2--(\mO)'
_space_group_crystal_system triclinic
_space_group_IT_number 2
_space_group_name_Hall '-P 1'
_space_group_name_H-M_alt 'P -1'
_atom_sites_solution_hydrogens geom
_audit_creation_method SHELXL-2017/1
_audit_update_record
;
2020-07-24 deposited with the CCDC.	2022-08-31 downloaded from the CCDC.
;
_cell_angle_alpha 74.294(8)
_cell_angle_beta 76.163(8)
_cell_angle_gamma 67.892(7)
_cell_formula_units_Z 4
_cell_length_a 11.898(3)
_cell_length_b 15.695(4)
_cell_length_c 18.524(5)
_cell_measurement_reflns_used 277
_cell_measurement_temperature 298(2)
_cell_measurement_theta_max 27.88
_cell_measurement_theta_min 2.71
_cell_volume 3048.4(14)
_computing_cell_refinement 'BRUKER D8VENTURE DIFFRACTOMETER'
_computing_data_collection 'BRUKER D8VENTURE DIFFRACTOMETER'
_computing_data_reduction 'BRUKER D8VENTURE DIFFRACTOMETER'
_computing_structure_refinement 'SHELXL-2017/1 (Sheldrick, 2017)'
_computing_structure_solution 'SHELXT 2014/5 (Sheldrick, 2014)'
_diffrn_ambient_temperature 298(2)
_diffrn_measured_fraction_theta_full 0.998
_diffrn_measured_fraction_theta_max 0.998
_diffrn_measurement_device_type 'BRUKER D8VENTURE DIFFRACTOMETER'
_diffrn_measurement_method 'PHI & OMEGA SCAN'
_diffrn_radiation_type MoK\a
_diffrn_radiation_wavelength 0.71073
_diffrn_reflns_av_R_equivalents 0.0330
_diffrn_reflns_av_unetI/netI 0.0206
_diffrn_reflns_Laue_measured_fraction_full 0.998
_diffrn_reflns_Laue_measured_fraction_max 0.998
_diffrn_reflns_limit_h_max 14
_diffrn_reflns_limit_h_min -14
_diffrn_reflns_limit_k_max 18
_diffrn_reflns_limit_k_min -18
_diffrn_reflns_limit_l_max 22
_diffrn_reflns_limit_l_min -22
_diffrn_reflns_number 82000
_diffrn_reflns_point_group_measured_fraction_full 0.998
_diffrn_reflns_point_group_measured_fraction_max 0.998
_diffrn_reflns_theta_full 25.242
_diffrn_reflns_theta_max 25.250
_diffrn_reflns_theta_min 2.462
_exptl_absorpt_coefficient_mu 1.166
_exptl_absorpt_correction_T_max 0.7456
_exptl_absorpt_correction_T_min 0.5114
_exptl_absorpt_correction_type multi-scan
_exptl_absorpt_process_details 'SADABS-2016/2 (Sheldrick, 2015)'
_exptl_crystal_colour dark_brown
_exptl_crystal_density_diffrn 1.432
_exptl_crystal_description block
_exptl_crystal_F_000 1368
_exptl_crystal_size_max 0.400
_exptl_crystal_size_mid 0.300
_exptl_crystal_size_min 0.300
_refine_diff_density_max 0.995
_refine_diff_density_min -0.997
_refine_diff_density_rms 0.072
_refine_ls_extinction_method none
_refine_ls_goodness_of_fit_ref 1.052
_refine_ls_hydrogen_treatment constr
_refine_ls_matrix_type full
_refine_ls_number_parameters 701
_refine_ls_number_reflns 11029
_refine_ls_number_restraints 0
_refine_ls_restrained_S_all 1.052
_refine_ls_R_factor_all 0.0503
_refine_ls_R_factor_gt 0.0443
_refine_ls_shift/su_max 0.001
_refine_ls_shift/su_mean 0.000
_refine_ls_structure_factor_coef Fsqd
_refine_ls_weighting_details 'w=1/[\s^2^(Fo^2^)+(0.0515P)^2^+4.4747P] where P=(Fo^2^+2Fc^2^)/3'
_refine_ls_weighting_scheme calc
_refine_ls_wR_factor_gt 0.1153
_refine_ls_wR_factor_ref 0.1201
_reflns_Friedel_coverage 0.000
_reflns_number_gt 9751
_reflns_number_total 11029
_reflns_threshold_expression 'I > 2\s(I)'
_cod_data_source_file d2cc02924c2.cif
_cod_data_source_block SCFe-3
_cod_original_cell_volume 3048.6(14)
_cod_database_code 7130685
_shelx_shelxl_version_number 2017/1
_shelx_space_group_comment
;
The symmetry employed for this shelxl refinement is uniquely defined
by the following loop, which should always be used as a source of
symmetry information in preference to the above space-group names.
They are only intended as comments.
;
_shelx_estimated_absorpt_t_min 0.653
_shelx_estimated_absorpt_t_max 0.721

loop_
_space_group_symop_operation_xyz
'x, y, z'
'-x, -y, -z'

loop_
_atom_site_label
_atom_site_type_symbol
_atom_site_fract_x
_atom_site_fract_y
_atom_site_fract_z
_atom_site_U_iso_or_equiv
_atom_site_adp_type
_atom_site_occupancy
_atom_site_site_symmetry_order
_atom_site_calc_flag
_atom_site_refinement_flags_posn
_atom_site_refinement_flags_adp
_atom_site_refinement_flags_occupancy
_atom_site_disorder_assembly
_atom_site_disorder_group
Fe1 Fe 0.31125(4) 0.41720(3) 0.94948(2) 0.03523(11) Uani 1 1 d . . . . .
O1 O 0.3506(2) 0.52519(16) 0.88213(13) 0.0484(5) Uani 1 1 d . . . . .
N1 N 0.3027(3) 0.47556(19) 1.03910(15) 0.0454(6) Uani 1 1 d . . . . .
C1 C 0.4184(4) 0.6551(3) 0.8295(2) 0.0711(12) Uani 1 1 d . . . . .
H1A H 0.488670 0.618390 0.799896 0.107 Uiso 1 1 calc R U . . .
H1B H 0.440415 0.699069 0.845779 0.107 Uiso 1 1 calc R U . . .
H1C H 0.353877 0.688560 0.799296 0.107 Uiso 1 1 calc R U . . .
Cl1 Cl 0.8157(3) -0.02016(17) 1.1677(2) 0.2077(14) Uani 1 1 d . . . . .
Fe2 Fe 0.52489(4) 0.19306(3) 0.97798(2) 0.03476(11) Uani 1 1 d . . . . .
O2 O 0.2330(2) 0.41119(19) 0.86992(13) 0.0543(6) Uani 1 1 d . . . . .
N2 N 0.1660(2) 0.38404(19) 1.02740(15) 0.0423(6) Uani 1 1 d . . . . .
C2 C 0.3748(3) 0.5912(2) 0.8980(2) 0.0469(8) Uani 1 1 d . . . . .
Cl2 Cl 0.8751(2) 0.13546(16) 1.17396(12) 0.1382(7) Uani 1 1 d . . . . .
Fe3 Fe 0.68609(4) 0.31068(3) 0.52298(2) 0.03491(11) Uani 1 1 d . . . . .
N3 N 0.5811(3) 0.15045(19) 0.87454(15) 0.0450(6) Uani 1 1 d . . . . .
O3 O 0.6982(2) 0.17038(18) 0.97847(13) 0.0514(6) Uani 1 1 d . . . . .
C3 C 0.3641(3) 0.6057(2) 0.9684(2) 0.0522(8) Uani 1 1 d . . . . .
H3 H 0.381690 0.657304 0.971625 0.063 Uiso 1 1 calc R U . . .
Cl3 Cl 0.8238(3) 0.4780(2) 0.68055(13) 0.1741(10) Uani 1 1 d . . . . .
N4 N 0.3943(3) 0.13360(19) 0.98243(16) 0.0454(6) Uani 1 1 d . . . . .
O4 O 0.5089(2) 0.15269(19) 1.08892(13) 0.0560(6) Uani 1 1 d . . . . .
C4 C 0.3285(3) 0.5497(2) 1.0376(2) 0.0471(8) Uani 1 1 d . . . . .
Cl4 Cl 0.98903(19) 0.28130(18) 0.69931(13) 0.1461(8) Uani 1 1 d . . . . .
Fe4 Fe 0.68068(4) 0.08486(3) 0.54894(2) 0.03561(11) Uani 1 1 d . . . . .
O8 O 0.7682(2) -0.01846(15) 0.62312(12) 0.0456(5) Uani 1 1 d . . . . .
N8 N 0.5695(2) 0.11047(18) 0.46710(15) 0.0437(6) Uani 1 1 d . . . . .
C8 C -0.0215(4) 0.3429(4) 1.0756(3) 0.0799(13) Uani 1 1 d . . . . .
H8A H -0.076413 0.327297 1.055070 0.120 Uiso 1 1 calc R U . . .
H8B H -0.066014 0.397844 1.096956 0.120 Uiso 1 1 calc R U . . .
H8C H 0.013967 0.291447 1.114437 0.120 Uiso 1 1 calc R U . . .
C7 C 0.1609(4) 0.3941(3) 1.1044(2) 0.0610(10) Uani 1 1 d . . . . .
H7A H 0.157042 0.336855 1.140056 0.073 Uiso 1 1 calc R U . . .
H7AB H 0.087643 0.445158 1.117607 0.073 Uiso 1 1 calc R U . . .
N7 N 0.8063(2) 0.01743(19) 0.46599(15) 0.0454(6) Uani 1 1 d . . . . .
O7 O 0.6335(2) 0.35148(17) 0.62028(13) 0.0504(6) Uani 1 1 d . . . . .
C6 C 0.2717(4) 0.4135(3) 1.1092(2) 0.0660(11) Uani 1 1 d . . . . .
H6A H 0.255634 0.443038 1.152051 0.079 Uiso 1 1 calc R U . . .
H6AB H 0.339905 0.355229 1.116549 0.079 Uiso 1 1 calc R U . . .
N6 N 0.5039(3) 0.36979(18) 0.50727(17) 0.0468(7) Uani 1 1 d . . . . .
O6 O 0.8394(2) 0.33441(17) 0.51610(13) 0.0491(6) Uani 1 1 d . . . . .
C5 C 0.3234(4) 0.5802(3) 1.1094(2) 0.0663(11) Uani 1 1 d . . . . .
H5A H 0.351008 0.633384 1.096659 0.099 Uiso 1 1 calc R U . . .
H5B H 0.375556 0.529538 1.141558 0.099 Uiso 1 1 calc R U . . .
H5C H 0.240546 0.597133 1.135493 0.099 Uiso 1 1 calc R U . . .
N5 N 0.7056(3) 0.35331(19) 0.40560(15) 0.0477(7) Uani 1 1 d . . . . .
O5 O 0.4451(2) 0.31561(15) 0.95655(13) 0.0443(5) Uani 1 1 d . . . . .
C9 C 0.0794(3) 0.3619(2) 1.0131(2) 0.0484(8) Uani 1 1 d . . . . .
O9 O 0.5309(2) 0.09962(19) 0.62344(13) 0.0540(6) Uani 1 1 d . . . . .
C10 C 0.0740(3) 0.3559(3) 0.9396(2) 0.0593(10) Uani 1 1 d . . . . .
H10 H 0.014483 0.333316 0.935332 0.071 Uiso 1 1 calc R U . . .
O10 O 0.7178(2) 0.18774(14) 0.53789(13) 0.0450(5) Uani 1 1 d . . . . .
C11 C 0.1460(3) 0.3794(3) 0.8747(2) 0.0514(8) Uani 1 1 d . . . . .
C12 C 0.1253(5) 0.3725(4) 0.7998(3) 0.0865(15) Uani 1 1 d . . . . .
H12A H 0.105499 0.433515 0.767316 0.130 Uiso 1 1 calc R U . . .
H12B H 0.058639 0.348887 0.807998 0.130 Uiso 1 1 calc R U . . .
H12C H 0.198430 0.330599 0.776370 0.130 Uiso 1 1 calc R U . . .
C13 C 0.7088(5) 0.1213(4) 0.7520(2) 0.0821(14) Uani 1 1 d . . . . .
H13A H 0.650170 0.169882 0.722644 0.123 Uiso 1 1 calc R U . . .
H13B H 0.700228 0.061817 0.755635 0.123 Uiso 1 1 calc R U . . .
H13C H 0.790319 0.119765 0.727890 0.123 Uiso 1 1 calc R U . . .
C14 C 0.6864(4) 0.1409(2) 0.83097(19) 0.0511(8) Uani 1 1 d . . . . .
C15 C 0.7863(3) 0.1493(3) 0.8544(2) 0.0594(10) Uani 1 1 d . . . . .
H15 H 0.857286 0.145218 0.819065 0.071 Uiso 1 1 calc R U . . .
C16 C 0.7884(3) 0.1626(3) 0.9232(2) 0.0569(9) Uani 1 1 d . . . . .
C17 C 0.9016(4) 0.1695(4) 0.9412(3) 0.0965(17) Uani 1 1 d . . . . .
H17A H 0.957804 0.177210 0.895169 0.145 Uiso 1 1 calc R U . . .
H17B H 0.940187 0.113239 0.975287 0.145 Uiso 1 1 calc R U . . .
H17C H 0.878642 0.222525 0.964574 0.145 Uiso 1 1 calc R U . . .
C19 C 0.3913(4) 0.1175(4) 0.9094(3) 0.0812(14) Uani 1 1 d . . . . .
H19A H 0.407756 0.051050 0.913874 0.097 Uiso 1 1 calc R U . . .
H19B H 0.309278 0.150768 0.896634 0.097 Uiso 1 1 calc R U . . .
C18 C 0.4774(4) 0.1469(4) 0.8490(2) 0.0833(15) Uani 1 1 d . . . . .
H18A H 0.435607 0.208690 0.821269 0.100 Uiso 1 1 calc R U . . .
H18B H 0.507394 0.103977 0.814172 0.100 Uiso 1 1 calc R U . . .
C20 C 0.2111(4) 0.0874(3) 1.0349(3) 0.0777(13) Uani 1 1 d . . . . .
H20A H 0.158967 0.136542 1.001822 0.117 Uiso 1 1 calc R U . . .
H20B H 0.164410 0.075953 1.084308 0.117 Uiso 1 1 calc R U . . .
H20C H 0.243852 0.031143 1.014717 0.117 Uiso 1 1 calc R U . . .
C23 C 0.4171(4) 0.1352(3) 1.1351(2) 0.0579(9) Uani 1 1 d . . . . .
C22 C 0.3241(4) 0.1214(3) 1.1147(2) 0.0649(10) Uani 1 1 d . . . . .
H22 H 0.259509 0.114418 1.152957 0.078 Uiso 1 1 calc R U . . .
C21 C 0.3154(3) 0.1166(2) 1.0410(2) 0.0515(8) Uani 1 1 d . . . . .
C24 C 0.4214(5) 0.1275(4) 1.2176(2) 0.0926(17) Uani 1 1 d . . . . .
H24A H 0.501219 0.087134 1.229359 0.139 Uiso 1 1 calc R U . . .
H24B H 0.360387 0.101694 1.249069 0.139 Uiso 1 1 calc R U . . .
H24C H 0.405374 0.188628 1.226721 0.139 Uiso 1 1 calc R U . . .
C25 C 1.0335(4) 0.3524(4) 0.4779(3) 0.0828(14) Uani 1 1 d . . . . .
H25A H 1.090066 0.360886 0.432198 0.124 Uiso 1 1 calc R U . . .
H25B H 1.070602 0.294152 0.510587 0.124 Uiso 1 1 calc R U . . .
H25C H 1.013030 0.403286 0.503338 0.124 Uiso 1 1 calc R U . . .
C26 C 0.9188(3) 0.3506(2) 0.4585(2) 0.0510(8) Uani 1 1 d . . . . .
C27 C 0.9049(4) 0.3659(3) 0.3848(2) 0.0562(9) Uani 1 1 d . . . . .
H27 H 0.969049 0.377062 0.348042 0.067 Uiso 1 1 calc R U . . .
C28 C 0.8010(4) 0.3664(2) 0.35866(19) 0.0526(9) Uani 1 1 d . . . . .
C29 C 0.8087(5) 0.3811(3) 0.2739(2) 0.0808(14) Uani 1 1 d . . . . .
H29A H 0.884580 0.391087 0.248969 0.121 Uiso 1 1 calc R U . . .
H29B H 0.741142 0.434872 0.257196 0.121 Uiso 1 1 calc R U . . .
H29C H 0.805243 0.326543 0.261629 0.121 Uiso 1 1 calc R U . . .
C30 C 0.6020(4) 0.3504(3) 0.3785(2) 0.0686(11) Uani 1 1 d . . . . .
H30A H 0.614464 0.286139 0.377019 0.082 Uiso 1 1 calc R U . . .
H30B H 0.597167 0.387344 0.327394 0.082 Uiso 1 1 calc R U . . .
C31 C 0.4852(4) 0.3877(3) 0.4287(2) 0.0643(11) Uani 1 1 d . . . . .
H31A H 0.449965 0.454837 0.410638 0.077 Uiso 1 1 calc R U . . .
H31B H 0.427483 0.358689 0.426462 0.077 Uiso 1 1 calc R U . . .
C32 C 0.2801(4) 0.4194(3) 0.5433(3) 0.0842(15) Uani 1 1 d . . . . .
H32A H 0.263971 0.477341 0.506659 0.126 Uiso 1 1 calc R U . . .
H32B H 0.222694 0.428237 0.589127 0.126 Uiso 1 1 calc R U . . .
H32C H 0.271722 0.372047 0.523345 0.126 Uiso 1 1 calc R U . . .
C33 C 0.4096(3) 0.3887(2) 0.5604(3) 0.0569(10) Uani 1 1 d . . . . .
C34 C 0.4210(4) 0.3846(3) 0.6362(3) 0.0639(10) Uani 1 1 d . . . . .
H34 H 0.349843 0.392215 0.671763 0.077 Uiso 1 1 calc R U . . .
C35 C 0.5261(4) 0.3704(2) 0.6611(2) 0.0520(9) Uani 1 1 d . . . . .
C36 C 0.5215(4) 0.3830(3) 0.7398(2) 0.0739(12) Uani 1 1 d . . . . .
H36A H 0.542277 0.437628 0.736282 0.111 Uiso 1 1 calc R U . . .
H36B H 0.579002 0.328709 0.765695 0.111 Uiso 1 1 calc R U . . .
H36C H 0.440189 0.390752 0.767557 0.111 Uiso 1 1 calc R U . . .
C37 C 0.9209(4) -0.1411(3) 0.6861(2) 0.0643(10) Uani 1 1 d . . . . .
H37A H 1.003710 -0.181471 0.674486 0.096 Uiso 1 1 calc R U . . .
H37B H 0.870264 -0.178529 0.713362 0.096 Uiso 1 1 calc R U . . .
H37C H 0.919091 -0.100049 0.716799 0.096 Uiso 1 1 calc R U . . .
C38 C 0.8732(3) -0.0839(2) 0.61388(19) 0.0424(7) Uani 1 1 d . . . . .
C39 C 0.9393(3) -0.1029(2) 0.5459(2) 0.0481(8) Uani 1 1 d . . . . .
H39 H 1.013352 -0.152462 0.547006 0.058 Uiso 1 1 calc R U . . .
C40 C 0.9060(3) -0.0541(2) 0.47310(19) 0.0433(7) Uani 1 1 d . . . . .
C41 C 0.9931(3) -0.0908(3) 0.4061(2) 0.0597(10) Uani 1 1 d . . . . .
H41A H 0.953765 -0.116389 0.381847 0.090 Uiso 1 1 calc R U . . .
H41B H 1.065342 -0.138989 0.423137 0.090 Uiso 1 1 calc R U . . .
H41C H 1.015605 -0.040477 0.370697 0.090 Uiso 1 1 calc R U . . .
C42 C 0.7722(4) 0.0700(3) 0.3920(2) 0.0622(10) Uani 1 1 d . . . . .
H42A H 0.822182 0.035229 0.352903 0.075 Uiso 1 1 calc R U . . .
H42B H 0.785422 0.129949 0.380415 0.075 Uiso 1 1 calc R U . . .
C43 C 0.6381(4) 0.0855(3) 0.3944(2) 0.0557(9) Uani 1 1 d . . . . .
H43A H 0.606451 0.135574 0.352809 0.067 Uiso 1 1 calc R U . . .
H43B H 0.628811 0.028755 0.389114 0.067 Uiso 1 1 calc R U . . .
C44 C 0.3819(4) 0.1573(4) 0.4121(3) 0.0796(13) Uani 1 1 d . . . . .
H44A H 0.398057 0.206929 0.372217 0.119 Uiso 1 1 calc R U . . .
H44B H 0.295383 0.174336 0.430391 0.119 Uiso 1 1 calc R U . . .
H44C H 0.409024 0.100712 0.392802 0.119 Uiso 1 1 calc R U . . .
C45 C 0.4501(3) 0.1415(2) 0.4763(2) 0.0500(8) Uani 1 1 d . . . . .
C46 C 0.3778(3) 0.1618(3) 0.5460(2) 0.0566(9) Uani 1 1 d . . . . .
H46 H 0.293984 0.192353 0.546008 0.068 Uiso 1 1 calc R U . . .
C47 C 0.4192(3) 0.1408(2) 0.6130(2) 0.0503(8) Uani 1 1 d . . . . .
C48 C 0.3293(4) 0.1651(4) 0.6830(3) 0.0817(14) Uani 1 1 d . . . . .
H48A H 0.344340 0.212325 0.699389 0.123 Uiso 1 1 calc R U . . .
H48B H 0.339127 0.109975 0.722595 0.123 Uiso 1 1 calc R U . . .
H48C H 0.247134 0.188473 0.671606 0.123 Uiso 1 1 calc R U . . .
C49 C 0.7778(7) 0.0946(5) 1.1495(4) 0.129(3) Uani 1 1 d . . . . .
H49A H 0.695965 0.120564 1.176424 0.155 Uiso 1 1 calc R U . . .
H49B H 0.774434 0.117567 1.095659 0.155 Uiso 1 1 calc R U . . .
C51 C 0.8490(6) 0.3548(6) 0.6897(4) 0.132(3) Uani 1 1 d . . . . .
H51A H 0.793039 0.336371 0.733312 0.158 Uiso 1 1 calc R U . . .
H51B H 0.826904 0.347302 0.645222 0.158 Uiso 1 1 calc R U . . .

loop_
_atom_site_aniso_label
_atom_site_aniso_U_11
_atom_site_aniso_U_22
_atom_site_aniso_U_33
_atom_site_aniso_U_23
_atom_site_aniso_U_13
_atom_site_aniso_U_12
Fe1 0.0369(2) 0.0368(2) 0.0382(2) -0.01425(18) -0.00433(18) -0.01538(18)
O1 0.0655(15) 0.0453(13) 0.0439(12) -0.0093(10) -0.0101(11) -0.0275(11)
N1 0.0568(17) 0.0485(16) 0.0412(15) -0.0148(12) -0.0084(12) -0.0243(13)
C1 0.093(3) 0.064(3) 0.070(3) 0.002(2) -0.021(2) -0.047(2)
Cl1 0.186(2) 0.1085(16) 0.348(4) -0.040(2) -0.076(3) -0.0538(16)
Fe2 0.0376(2) 0.0361(2) 0.0351(2) -0.01146(17) -0.00420(17) -0.01505(18)
O2 0.0550(14) 0.0814(18) 0.0434(13) -0.0192(12) -0.0061(11) -0.0379(13)
N2 0.0433(15) 0.0469(15) 0.0399(14) -0.0142(12) -0.0004(11) -0.0185(12)
C2 0.0490(19) 0.0420(17) 0.056(2) -0.0085(15) -0.0132(16) -0.0200(15)
Cl2 0.1411(15) 0.1631(18) 0.1471(16) -0.0155(13) -0.0429(13) -0.0893(14)
Fe3 0.0376(2) 0.0323(2) 0.0347(2) -0.00590(17) -0.00919(17) -0.00998(18)
N3 0.0504(16) 0.0471(15) 0.0406(14) -0.0180(12) -0.0085(12) -0.0123(13)
O3 0.0405(12) 0.0662(16) 0.0511(14) -0.0190(12) -0.0073(11) -0.0166(11)
C3 0.060(2) 0.0441(18) 0.066(2) -0.0161(16) -0.0157(18) -0.0253(17)
Cl3 0.230(3) 0.196(2) 0.1205(16) 0.0163(15) -0.0450(17) -0.120(2)
N4 0.0493(16) 0.0446(15) 0.0515(16) -0.0139(12) -0.0096(13) -0.0216(13)
O4 0.0650(16) 0.0736(17) 0.0384(12) -0.0070(11) -0.0070(11) -0.0366(14)
C4 0.0481(18) 0.0460(18) 0.056(2) -0.0229(16) -0.0139(15) -0.0126(15)
Cl4 0.1216(14) 0.209(2) 0.1428(16) -0.0731(16) -0.0416(12) -0.0543(15)
Fe4 0.0331(2) 0.0315(2) 0.0388(2) -0.00973(17) -0.00657(17) -0.00449(17)
O8 0.0446(12) 0.0393(12) 0.0409(12) -0.0064(9) -0.0069(10) -0.0015(10)
N8 0.0463(16) 0.0418(14) 0.0451(15) -0.0135(12) -0.0119(12) -0.0107(12)
C8 0.063(3) 0.114(4) 0.074(3) -0.019(3) 0.008(2) -0.053(3)
C7 0.075(3) 0.073(3) 0.0421(19) -0.0152(18) 0.0024(18) -0.038(2)
N7 0.0439(15) 0.0420(15) 0.0397(14) -0.0102(11) -0.0021(12) -0.0038(12)
O7 0.0498(14) 0.0577(14) 0.0437(13) -0.0185(11) -0.0046(11) -0.0138(11)
C6 0.100(3) 0.076(3) 0.0409(19) -0.0120(18) -0.016(2) -0.046(2)
N6 0.0440(16) 0.0357(14) 0.0592(17) -0.0058(12) -0.0200(14) -0.0071(12)
O6 0.0492(13) 0.0629(15) 0.0431(13) -0.0104(11) -0.0072(10) -0.0275(12)
C5 0.088(3) 0.068(3) 0.063(2) -0.032(2) -0.014(2) -0.033(2)
N5 0.0585(18) 0.0445(15) 0.0387(15) -0.0029(12) -0.0164(13) -0.0138(13)
O5 0.0422(12) 0.0379(11) 0.0558(13) -0.0164(10) -0.0051(10) -0.0132(10)
C9 0.0402(17) 0.0499(19) 0.058(2) -0.0139(16) -0.0002(15) -0.0199(15)
O9 0.0375(12) 0.0714(16) 0.0460(13) -0.0149(12) -0.0032(10) -0.0104(11)
C10 0.052(2) 0.076(3) 0.068(2) -0.019(2) -0.0097(18) -0.038(2)
O10 0.0489(13) 0.0325(11) 0.0540(13) -0.0067(10) -0.0163(10) -0.0103(10)
C11 0.0461(19) 0.060(2) 0.060(2) -0.0236(17) -0.0122(16) -0.0212(17)
C12 0.087(3) 0.137(5) 0.069(3) -0.040(3) -0.017(2) -0.059(3)
C13 0.102(4) 0.092(3) 0.051(2) -0.034(2) 0.014(2) -0.032(3)
C14 0.064(2) 0.0407(18) 0.0416(18) -0.0144(14) 0.0031(16) -0.0118(16)
C15 0.047(2) 0.062(2) 0.062(2) -0.0170(19) 0.0117(17) -0.0193(18)
C16 0.0416(19) 0.057(2) 0.071(3) -0.0153(19) -0.0022(18) -0.0173(17)
C17 0.052(3) 0.137(5) 0.115(4) -0.041(4) -0.003(3) -0.043(3)
C19 0.077(3) 0.126(4) 0.073(3) -0.038(3) -0.015(2) -0.055(3)
C18 0.082(3) 0.138(5) 0.055(2) -0.039(3) -0.013(2) -0.050(3)
C20 0.065(3) 0.075(3) 0.106(4) -0.008(3) -0.013(2) -0.044(2)
C23 0.073(3) 0.060(2) 0.0409(19) -0.0052(16) -0.0008(17) -0.030(2)
C22 0.062(2) 0.077(3) 0.057(2) -0.007(2) 0.0053(19) -0.038(2)
C21 0.0479(19) 0.0408(18) 0.069(2) -0.0072(16) -0.0089(17) -0.0207(15)
C24 0.113(4) 0.137(5) 0.041(2) -0.009(3) -0.001(2) -0.070(4)
C25 0.057(3) 0.103(4) 0.098(4) -0.016(3) -0.008(2) -0.041(3)
C26 0.0463(19) 0.0421(18) 0.062(2) -0.0113(16) -0.0034(16) -0.0142(15)
C27 0.058(2) 0.049(2) 0.051(2) -0.0075(16) 0.0078(17) -0.0176(17)
C28 0.068(2) 0.0369(17) 0.0386(18) -0.0037(14) -0.0036(17) -0.0072(16)
C29 0.101(4) 0.084(3) 0.038(2) -0.002(2) -0.007(2) -0.018(3)
C30 0.083(3) 0.075(3) 0.053(2) -0.008(2) -0.034(2) -0.021(2)
C31 0.064(2) 0.060(2) 0.075(3) -0.003(2) -0.037(2) -0.0177(19)
C32 0.040(2) 0.067(3) 0.143(5) -0.039(3) -0.018(3) -0.0007(19)
C33 0.0389(19) 0.0361(17) 0.093(3) -0.0174(18) -0.0107(19) -0.0064(14)
C34 0.048(2) 0.060(2) 0.078(3) -0.024(2) 0.0081(19) -0.0146(18)
C35 0.061(2) 0.0383(17) 0.0486(19) -0.0127(15) 0.0046(17) -0.0127(16)
C36 0.089(3) 0.073(3) 0.048(2) -0.021(2) 0.007(2) -0.019(2)
C37 0.062(2) 0.055(2) 0.059(2) -0.0060(18) -0.0210(19) 0.0030(18)
C38 0.0406(17) 0.0322(15) 0.0510(19) -0.0076(13) -0.0117(14) -0.0061(13)
C39 0.0393(17) 0.0392(17) 0.057(2) -0.0145(15) -0.0083(15) 0.0001(14)
C40 0.0386(17) 0.0404(17) 0.0496(18) -0.0176(14) -0.0004(14) -0.0097(14)
C41 0.052(2) 0.059(2) 0.058(2) -0.0262(18) 0.0024(17) -0.0050(18)
C42 0.061(2) 0.061(2) 0.0416(19) -0.0077(17) 0.0003(17) -0.0014(19)
C43 0.069(2) 0.054(2) 0.0416(18) -0.0147(16) -0.0139(17) -0.0103(18)
C44 0.069(3) 0.106(4) 0.078(3) -0.027(3) -0.034(2) -0.025(3)
C45 0.050(2) 0.0489(19) 0.060(2) -0.0131(16) -0.0215(17) -0.0167(16)
C46 0.0354(17) 0.062(2) 0.073(3) -0.0233(19) -0.0126(17) -0.0080(16)
C47 0.0363(17) 0.0505(19) 0.063(2) -0.0188(17) -0.0036(15) -0.0102(15)
C48 0.045(2) 0.116(4) 0.074(3) -0.036(3) 0.006(2) -0.012(2)
C49 0.147(6) 0.130(6) 0.134(6) 0.009(4) -0.067(5) -0.071(5)
C51 0.116(5) 0.191(8) 0.136(6) -0.092(6) 0.015(4) -0.083(5)

loop_
_atom_type_symbol
_atom_type_description
_atom_type_scat_dispersion_real
_atom_type_scat_dispersion_imag
_atom_type_scat_source
C C 0.0033 0.0016 'International Tables Vol C Tables 4.2.6.8 and 6.1.1.4'
H H 0.0000 0.0000 'International Tables Vol C Tables 4.2.6.8 and 6.1.1.4'
Fe Fe 0.3463 0.8444 'International Tables Vol C Tables 4.2.6.8 and 6.1.1.4'
N N 0.0061 0.0033 'International Tables Vol C Tables 4.2.6.8 and 6.1.1.4'
O O 0.0106 0.0060 'International Tables Vol C Tables 4.2.6.8 and 6.1.1.4'
Cl Cl 0.1484 0.1585 'International Tables Vol C Tables 4.2.6.8 and 6.1.1.4'

loop_
_geom_angle_atom_site_label_1
_geom_angle_atom_site_label_2
_geom_angle_atom_site_label_3
_geom_angle
_geom_angle_site_symmetry_1
_geom_angle_site_symmetry_3
_geom_angle_publ_flag
O5 Fe1 O1 110.99(11) . . ?
O5 Fe1 O2 106.31(11) . . ?
O1 Fe1 O2 88.49(10) . . ?
O5 Fe1 N1 103.34(11) . . ?
O1 Fe1 N1 87.18(10) . . ?
O2 Fe1 N1 149.58(11) . . ?
O5 Fe1 N2 107.96(11) . . ?
O1 Fe1 N2 140.50(11) . . ?
O2 Fe1 N2 86.76(10) . . ?
N1 Fe1 N2 77.76(11) . . ?
C2 O1 Fe1 129.9(2) . . ?
C4 N1 C6 123.3(3) . . ?
C4 N1 Fe1 128.8(2) . . ?
C6 N1 Fe1 107.7(2) . . ?
C2 C1 H1A 109.5 . . ?
C2 C1 H1B 109.5 . . ?
H1A C1 H1B 109.5 . . ?
C2 C1 H1C 109.5 . . ?
H1A C1 H1C 109.5 . . ?
H1B C1 H1C 109.5 . . ?
O5 Fe2 O3 109.86(11) . . ?
O5 Fe2 O4 107.97(11) . . ?
O3 Fe2 O4 87.03(10) . . ?
O5 Fe2 N4 103.75(11) . . ?
O3 Fe2 N4 146.03(11) . . ?
O4 Fe2 N4 87.27(11) . . ?
O5 Fe2 N3 105.61(11) . . ?
O3 Fe2 N3 86.74(11) . . ?
O4 Fe2 N3 145.97(12) . . ?
N4 Fe2 N3 79.57(11) . . ?
C11 O2 Fe1 130.4(2) . . ?
C9 N2 C7 118.7(3) . . ?
C9 N2 Fe1 127.3(2) . . ?
C7 N2 Fe1 113.8(2) . . ?
O1 C2 C3 125.7(3) . . ?
O1 C2 C1 114.2(3) . . ?
C3 C2 C1 120.0(3) . . ?
O10 Fe3 O7 110.19(11) . . ?
O10 Fe3 O6 108.96(11) . . ?
O7 Fe3 O6 87.26(10) . . ?
O10 Fe3 N6 104.67(11) . . ?
O7 Fe3 N6 87.21(11) . . ?
O6 Fe3 N6 145.75(11) . . ?
O10 Fe3 N5 103.68(11) . . ?
O7 Fe3 N5 145.73(11) . . ?
O6 Fe3 N5 86.57(11) . . ?
N6 Fe3 N5 79.32(12) . . ?
C14 N3 C18 121.6(3) . . ?
C14 N3 Fe2 127.8(2) . . ?
C18 N3 Fe2 109.8(2) . . ?
C16 O3 Fe2 129.5(2) . . ?
C2 C3 C4 126.2(3) . . ?
C2 C3 H3 116.9 . . ?
C4 C3 H3 116.9 . . ?
C21 N4 C19 120.6(3) . . ?
C21 N4 Fe2 126.2(2) . . ?
C19 N4 Fe2 113.1(2) . . ?
C23 O4 Fe2 127.7(2) . . ?
N1 C4 C3 121.6(3) . . ?
N1 C4 C5 122.0(3) . . ?
C3 C4 C5 116.4(3) . . ?
O10 Fe4 O8 111.85(10) . . ?
O10 Fe4 O9 105.30(11) . . ?
O8 Fe4 O9 88.78(10) . . ?
O10 Fe4 N7 103.32(11) . . ?
O8 Fe4 N7 86.83(10) . . ?
O9 Fe4 N7 150.59(12) . . ?
O10 Fe4 N8 107.76(10) . . ?
O8 Fe4 N8 139.90(10) . . ?
O9 Fe4 N8 86.70(11) . . ?
N7 Fe4 N8 78.24(11) . . ?
C38 O8 Fe4 130.2(2) . . ?
C45 N8 C43 119.0(3) . . ?
C45 N8 Fe4 126.7(2) . . ?
C43 N8 Fe4 114.2(2) . . ?
C9 C8 H8A 109.5 . . ?
C9 C8 H8B 109.5 . . ?
H8A C8 H8B 109.5 . . ?
C9 C8 H8C 109.5 . . ?
H8A C8 H8C 109.5 . . ?
H8B C8 H8C 109.5 . . ?
N2 C7 C6 109.8(3) . . ?
N2 C7 H7A 109.7 . . ?
C6 C7 H7A 109.7 . . ?
N2 C7 H7AB 109.7 . . ?
C6 C7 H7AB 109.7 . . ?
H7A C7 H7AB 108.2 . . ?
C40 N7 C42 122.1(3) . . ?
C40 N7 Fe4 129.1(2) . . ?
C42 N7 Fe4 108.5(2) . . ?
C35 O7 Fe3 128.9(2) . . ?
N1 C6 C7 109.0(3) . . ?
N1 C6 H6A 109.9 . . ?
C7 C6 H6A 109.9 . . ?
N1 C6 H6AB 109.9 . . ?
C7 C6 H6AB 109.9 . . ?
H6A C6 H6AB 108.3 . . ?
C33 N6 C31 119.8(3) . . ?
C33 N6 Fe3 125.9(3) . . ?
C31 N6 Fe3 114.2(2) . . ?
C26 O6 Fe3 130.9(2) . . ?
C4 C5 H5A 109.5 . . ?
C4 C5 H5B 109.5 . . ?
H5A C5 H5B 109.5 . . ?
C4 C5 H5C 109.5 . . ?
H5A C5 H5C 109.5 . . ?
H5B C5 H5C 109.5 . . ?
C28 N5 C30 121.3(3) . . ?
C28 N5 Fe3 128.4(2) . . ?
C30 N5 Fe3 109.4(2) . . ?
Fe2 O5 Fe1 154.34(14) . . ?
N2 C9 C10 122.2(3) . . ?
N2 C9 C8 120.8(3) . . ?
C10 C9 C8 117.0(3) . . ?
C47 O9 Fe4 129.2(2) . . ?
C11 C10 C9 127.0(3) . . ?
C11 C10 H10 116.5 . . ?
C9 C10 H10 116.5 . . ?
Fe3 O10 Fe4 154.87(14) . . ?
O2 C11 C10 125.0(3) . . ?
O2 C11 C12 114.4(3) . . ?
C10 C11 C12 120.5(3) . . ?
C11 C12 H12A 109.5 . . ?
C11 C12 H12B 109.5 . . ?
H12A C12 H12B 109.5 . . ?
C11 C12 H12C 109.5 . . ?
H12A C12 H12C 109.5 . . ?
H12B C12 H12C 109.5 . . ?
C14 C13 H13A 109.5 . . ?
C14 C13 H13B 109.5 . . ?
H13A C13 H13B 109.5 . . ?
C14 C13 H13C 109.5 . . ?
H13A C13 H13C 109.5 . . ?
H13B C13 H13C 109.5 . . ?
N3 C14 C15 121.7(3) . . ?
N3 C14 C13 121.8(4) . . ?
C15 C14 C13 116.5(4) . . ?
C16 C15 C14 126.4(3) . . ?
C16 C15 H15 116.8 . . ?
C14 C15 H15 116.8 . . ?
O3 C16 C15 125.0(3) . . ?
O3 C16 C17 113.9(4) . . ?
C15 C16 C17 121.1(4) . . ?
C16 C17 H17A 109.5 . . ?
C16 C17 H17B 109.5 . . ?
H17A C17 H17B 109.5 . . ?
C16 C17 H17C 109.5 . . ?
H17A C17 H17C 109.5 . . ?
H17B C17 H17C 109.5 . . ?
C18 C19 N4 114.0(3) . . ?
C18 C19 H19A 108.8 . . ?
N4 C19 H19A 108.8 . . ?
C18 C19 H19B 108.8 . . ?
N4 C19 H19B 108.8 . . ?
H19A C19 H19B 107.7 . . ?
C19 C18 N3 113.4(4) . . ?
C19 C18 H18A 108.9 . . ?
N3 C18 H18A 108.9 . . ?
C19 C18 H18B 108.9 . . ?
N3 C18 H18B 108.9 . . ?
H18A C18 H18B 107.7 . . ?
C21 C20 H20A 109.5 . . ?
C21 C20 H20B 109.5 . . ?
H20A C20 H20B 109.5 . . ?
C21 C20 H20C 109.5 . . ?
H20A C20 H20C 109.5 . . ?
H20B C20 H20C 109.5 . . ?
O4 C23 C22 125.0(4) . . ?
O4 C23 C24 114.3(4) . . ?
C22 C23 C24 120.7(4) . . ?
C23 C22 C21 126.5(4) . . ?
C23 C22 H22 116.7 . . ?
C21 C22 H22 116.7 . . ?
N4 C21 C22 122.0(3) . . ?
N4 C21 C20 121.7(4) . . ?
C22 C21 C20 116.3(4) . . ?
C23 C24 H24A 109.5 . . ?
C23 C24 H24B 109.5 . . ?
H24A C24 H24B 109.5 . . ?
C23 C24 H24C 109.5 . . ?
H24A C24 H24C 109.5 . . ?
H24B C24 H24C 109.5 . . ?
C26 C25 H25A 109.5 . . ?
C26 C25 H25B 109.5 . . ?
H25A C25 H25B 109.5 . . ?
C26 C25 H25C 109.5 . . ?
H25A C25 H25C 109.5 . . ?
H25B C25 H25C 109.5 . . ?
O6 C26 C27 125.1(3) . . ?
O6 C26 C25 114.5(4) . . ?
C27 C26 C25 120.4(4) . . ?
C26 C27 C28 126.1(3) . . ?
C26 C27 H27 117.0 . . ?
C28 C27 H27 117.0 . . ?
N5 C28 C27 121.6(3) . . ?
N5 C28 C29 121.8(4) . . ?
C27 C28 C29 116.5(4) . . ?
C28 C29 H29A 109.5 . . ?
C28 C29 H29B 109.5 . . ?
H29A C29 H29B 109.5 . . ?
C28 C29 H29C 109.5 . . ?
H29A C29 H29C 109.5 . . ?
H29B C29 H29C 109.5 . . ?
N5 C30 C31 111.0(3) . . ?
N5 C30 H30A 109.4 . . ?
C31 C30 H30A 109.4 . . ?
N5 C30 H30B 109.4 . . ?
C31 C30 H30B 109.4 . . ?
H30A C30 H30B 108.0 . . ?
N6 C31 C30 111.7(3) . . ?
N6 C31 H31A 109.3 . . ?
C30 C31 H31A 109.3 . . ?
N6 C31 H31B 109.3 . . ?
C30 C31 H31B 109.3 . . ?
H31A C31 H31B 107.9 . . ?
C33 C32 H32A 109.5 . . ?
C33 C32 H32B 109.5 . . ?
H32A C32 H32B 109.5 . . ?
C33 C32 H32C 109.5 . . ?
H32A C32 H32C 109.5 . . ?
H32B C32 H32C 109.5 . . ?
N6 C33 C34 122.8(3) . . ?
N6 C33 C32 120.8(4) . . ?
C34 C33 C32 116.4(4) . . ?
C35 C34 C33 125.9(4) . . ?
C35 C34 H34 117.0 . . ?
C33 C34 H34 117.0 . . ?
O7 C35 C34 124.5(4) . . ?
O7 C35 C36 115.3(4) . . ?
C34 C35 C36 120.1(4) . . ?
C35 C36 H36A 109.5 . . ?
C35 C36 H36B 109.5 . . ?
H36A C36 H36B 109.5 . . ?
C35 C36 H36C 109.5 . . ?
H36A C36 H36C 109.5 . . ?
H36B C36 H36C 109.5 . . ?
C38 C37 H37A 109.5 . . ?
C38 C37 H37B 109.5 . . ?
H37A C37 H37B 109.5 . . ?
C38 C37 H37C 109.5 . . ?
H37A C37 H37C 109.5 . . ?
H37B C37 H37C 109.5 . . ?
O8 C38 C39 125.3(3) . . ?
O8 C38 C37 114.6(3) . . ?
C39 C38 C37 120.1(3) . . ?
C38 C39 C40 126.2(3) . . ?
C38 C39 H39 116.9 . . ?
C40 C39 H39 116.9 . . ?
N7 C40 C39 121.2(3) . . ?
N7 C40 C41 122.7(3) . . ?
C39 C40 C41 116.1(3) . . ?
C40 C41 H41A 109.5 . . ?
C40 C41 H41B 109.5 . . ?
H41A C41 H41B 109.5 . . ?
C40 C41 H41C 109.5 . . ?
H41A C41 H41C 109.5 . . ?
H41B C41 H41C 109.5 . . ?
N7 C42 C43 108.3(3) . . ?
N7 C42 H42A 110.0 . . ?
C43 C42 H42A 110.0 . . ?
N7 C42 H42B 110.0 . . ?
C43 C42 H42B 110.0 . . ?
H42A C42 H42B 108.4 . . ?
N8 C43 C42 108.8(3) . . ?
N8 C43 H43A 109.9 . . ?
C42 C43 H43A 109.9 . . ?
N8 C43 H43B 109.9 . . ?
C42 C43 H43B 109.9 . . ?
H43A C43 H43B 108.3 . . ?
C45 C44 H44A 109.5 . . ?
C45 C44 H44B 109.5 . . ?
H44A C44 H44B 109.5 . . ?
C45 C44 H44C 109.5 . . ?
H44A C44 H44C 109.5 . . ?
H44B C44 H44C 109.5 . . ?
N8 C45 C46 122.3(3) . . ?
N8 C45 C44 121.0(4) . . ?
C46 C45 C44 116.7(3) . . ?
C47 C46 C45 126.1(3) . . ?
C47 C46 H46 117.0 . . ?
C45 C46 H46 117.0 . . ?
O9 C47 C46 125.5(3) . . ?
O9 C47 C48 115.0(3) . . ?
C46 C47 C48 119.6(3) . . ?
C47 C48 H48A 109.5 . . ?
C47 C48 H48B 109.5 . . ?
H48A C48 H48B 109.5 . . ?
C47 C48 H48C 109.5 . . ?
H48A C48 H48C 109.5 . . ?
H48B C48 H48C 109.5 . . ?
Cl1 C49 Cl2 114.8(4) . . ?
Cl1 C49 H49A 108.6 . . ?
Cl2 C49 H49A 108.6 . . ?
Cl1 C49 H49B 108.6 . . ?
Cl2 C49 H49B 108.6 . . ?
H49A C49 H49B 107.5 . . ?
Cl4 C51 Cl3 117.0(4) . . ?
Cl4 C51 H51A 108.1 . . ?
Cl3 C51 H51A 108.1 . . ?
Cl4 C51 H51B 108.1 . . ?
Cl3 C51 H51B 108.1 . . ?
H51A C51 H51B 107.3 . . ?

loop_
_geom_bond_atom_site_label_1
_geom_bond_atom_site_label_2
_geom_bond_distance
_geom_bond_site_symmetry_2
_geom_bond_publ_flag
Fe1 O5 1.781(2) . ?
Fe1 O1 1.955(2) . ?
Fe1 O2 1.961(2) . ?
Fe1 N1 2.068(3) . ?
Fe1 N2 2.102(3) . ?
O1 C2 1.294(4) . ?
N1 C4 1.303(4) . ?
N1 C6 1.458(5) . ?
C1 C2 1.507(5) . ?
C1 H1A 0.9600 . ?
C1 H1B 0.9600 . ?
C1 H1C 0.9600 . ?
Cl1 C49 1.641(7) . ?
Fe2 O5 1.775(2) . ?
Fe2 O3 1.958(2) . ?
Fe2 O4 1.965(2) . ?
Fe2 N4 2.068(3) . ?
Fe2 N3 2.076(3) . ?
O2 C11 1.284(4) . ?
N2 C9 1.304(4) . ?
N2 C7 1.461(4) . ?
C2 C3 1.351(5) . ?
Cl2 C49 1.710(6) . ?
Fe3 O10 1.776(2) . ?
Fe3 O7 1.958(2) . ?
Fe3 O6 1.964(2) . ?
Fe3 N6 2.070(3) . ?
Fe3 N5 2.078(3) . ?
N3 C14 1.297(4) . ?
N3 C18 1.447(5) . ?
O3 C16 1.287(4) . ?
C3 C4 1.416(5) . ?
C3 H3 0.9300 . ?
Cl3 C51 1.807(8) . ?
N4 C21 1.294(4) . ?
N4 C19 1.452(5) . ?
O4 C23 1.285(4) . ?
C4 C5 1.512(5) . ?
Cl4 C51 1.650(8) . ?
Fe4 O10 1.778(2) . ?
Fe4 O8 1.952(2) . ?
Fe4 O9 1.954(2) . ?
Fe4 N7 2.075(3) . ?
Fe4 N8 2.107(3) . ?
O8 C38 1.293(4) . ?
N8 C45 1.301(4) . ?
N8 C43 1.467(4) . ?
C8 C9 1.512(5) . ?
C8 H8A 0.9600 . ?
C8 H8B 0.9600 . ?
C8 H8C 0.9600 . ?
C7 C6 1.488(6) . ?
C7 H7A 0.9700 . ?
C7 H7AB 0.9700 . ?
N7 C40 1.295(4) . ?
N7 C42 1.458(4) . ?
O7 C35 1.291(4) . ?
C6 H6A 0.9700 . ?
C6 H6AB 0.9700 . ?
N6 C33 1.301(5) . ?
N6 C31 1.460(5) . ?
O6 C26 1.283(4) . ?
C5 H5A 0.9600 . ?
C5 H5B 0.9600 . ?
C5 H5C 0.9600 . ?
N5 C28 1.301(5) . ?
N5 C30 1.457(5) . ?
C9 C10 1.409(5) . ?
O9 C47 1.277(4) . ?
C10 C11 1.349(5) . ?
C10 H10 0.9300 . ?
C11 C12 1.504(5) . ?
C12 H12A 0.9600 . ?
C12 H12B 0.9600 . ?
C12 H12C 0.9600 . ?
C13 C14 1.516(5) . ?
C13 H13A 0.9600 . ?
C13 H13B 0.9600 . ?
C13 H13C 0.9600 . ?
C14 C15 1.419(6) . ?
C15 C16 1.353(6) . ?
C15 H15 0.9300 . ?
C16 C17 1.510(6) . ?
C17 H17A 0.9600 . ?
C17 H17B 0.9600 . ?
C17 H17C 0.9600 . ?
C19 C18 1.430(6) . ?
C19 H19A 0.9700 . ?
C19 H19B 0.9700 . ?
C18 H18A 0.9700 . ?
C18 H18B 0.9700 . ?
C20 C21 1.512(5) . ?
C20 H20A 0.9600 . ?
C20 H20B 0.9600 . ?
C20 H20C 0.9600 . ?
C23 C22 1.356(6) . ?
C23 C24 1.511(6) . ?
C22 C21 1.418(6) . ?
C22 H22 0.9300 . ?
C24 H24A 0.9600 . ?
C24 H24B 0.9600 . ?
C24 H24C 0.9600 . ?
C25 C26 1.504(5) . ?
C25 H25A 0.9600 . ?
C25 H25B 0.9600 . ?
C25 H25C 0.9600 . ?
C26 C27 1.359(5) . ?
C27 C28 1.429(6) . ?
C27 H27 0.9300 . ?
C28 C29 1.509(5) . ?
C29 H29A 0.9600 . ?
C29 H29B 0.9600 . ?
C29 H29C 0.9600 . ?
C30 C31 1.484(6) . ?
C30 H30A 0.9700 . ?
C30 H30B 0.9700 . ?
C31 H31A 0.9700 . ?
C31 H31B 0.9700 . ?
C32 C33 1.515(5) . ?
C32 H32A 0.9600 . ?
C32 H32B 0.9600 . ?
C32 H32C 0.9600 . ?
C33 C34 1.424(6) . ?
C34 C35 1.356(6) . ?
C34 H34 0.9300 . ?
C35 C36 1.509(5) . ?
C36 H36A 0.9600 . ?
C36 H36B 0.9600 . ?
C36 H36C 0.9600 . ?
C37 C38 1.499(5) . ?
C37 H37A 0.9600 . ?
C37 H37B 0.9600 . ?
C37 H37C 0.9600 . ?
C38 C39 1.359(5) . ?
C39 C40 1.425(5) . ?
C39 H39 0.9300 . ?
C40 C41 1.506(4) . ?
C41 H41A 0.9600 . ?
C41 H41B 0.9600 . ?
C41 H41C 0.9600 . ?
C42 C43 1.512(6) . ?
C42 H42A 0.9700 . ?
C42 H42B 0.9700 . ?
C43 H43A 0.9700 . ?
C43 H43B 0.9700 . ?
C44 C45 1.513(5) . ?
C44 H44A 0.9600 . ?
C44 H44B 0.9600 . ?
C44 H44C 0.9600 . ?
C45 C46 1.412(5) . ?
C46 C47 1.356(5) . ?
C46 H46 0.9300 . ?
C47 C48 1.505(5) . ?
C48 H48A 0.9600 . ?
C48 H48B 0.9600 . ?
C48 H48C 0.9600 . ?
C49 H49A 0.9700 . ?
C49 H49B 0.9700 . ?
C51 H51A 0.9700 . ?
C51 H51B 0.9700 . ?

loop_
_geom_torsion_atom_site_label_1
_geom_torsion_atom_site_label_2
_geom_torsion_atom_site_label_3
_geom_torsion_atom_site_label_4
_geom_torsion
_geom_torsion_site_symmetry_1
_geom_torsion_site_symmetry_2
_geom_torsion_site_symmetry_3
_geom_torsion_site_symmetry_4
_geom_torsion_publ_flag
Fe1 O1 C2 C3 -8.2(5) . . . . ?
Fe1 O1 C2 C1 171.7(3) . . . . ?
O1 C2 C3 C4 2.3(6) . . . . ?
C1 C2 C3 C4 -177.7(4) . . . . ?
C6 N1 C4 C3 176.9(4) . . . . ?
Fe1 N1 C4 C3 2.6(5) . . . . ?
C6 N1 C4 C5 -2.5(6) . . . . ?
Fe1 N1 C4 C5 -176.8(3) . . . . ?
C2 C3 C4 N1 0.5(6) . . . . ?
C2 C3 C4 C5 179.9(4) . . . . ?
C9 N2 C7 C6 176.5(3) . . . . ?
Fe1 N2 C7 C6 -7.5(4) . . . . ?
C4 N1 C6 C7 133.1(4) . . . . ?
Fe1 N1 C6 C7 -51.5(4) . . . . ?
N2 C7 C6 N1 38.1(5) . . . . ?
O3 Fe2 O5 Fe1 -167.5(3) . . . . ?
O4 Fe2 O5 Fe1 -74.1(3) . . . . ?
N4 Fe2 O5 Fe1 17.5(4) . . . . ?
N3 Fe2 O5 Fe1 100.3(3) . . . . ?
O1 Fe1 O5 Fe2 -161.6(3) . . . . ?
O2 Fe1 O5 Fe2 -66.9(3) . . . . ?
N1 Fe1 O5 Fe2 106.3(3) . . . . ?
N2 Fe1 O5 Fe2 25.0(4) . . . . ?
C7 N2 C9 C10 176.5(4) . . . . ?
Fe1 N2 C9 C10 1.1(5) . . . . ?
C7 N2 C9 C8 -2.6(5) . . . . ?
Fe1 N2 C9 C8 -178.0(3) . . . . ?
N2 C9 C10 C11 -6.6(7) . . . . ?
C8 C9 C10 C11 172.5(4) . . . . ?
O7 Fe3 O10 Fe4 90.0(3) . . . . ?
O6 Fe3 O10 Fe4 -175.8(3) . . . . ?
N6 Fe3 O10 Fe4 -2.4(4) . . . . ?
N5 Fe3 O10 Fe4 -84.8(3) . . . . ?
O8 Fe4 O10 Fe3 -143.7(3) . . . . ?
O9 Fe4 O10 Fe3 -48.7(4) . . . . ?
N7 Fe4 O10 Fe3 124.4(3) . . . . ?
N8 Fe4 O10 Fe3 42.7(4) . . . . ?
Fe1 O2 C11 C10 11.6(6) . . . . ?
Fe1 O2 C11 C12 -170.3(3) . . . . ?
C9 C10 C11 O2 0.4(7) . . . . ?
C9 C10 C11 C12 -177.5(4) . . . . ?
C18 N3 C14 C15 176.6(4) . . . . ?
Fe2 N3 C14 C15 7.5(5) . . . . ?
C18 N3 C14 C13 -2.7(6) . . . . ?
Fe2 N3 C14 C13 -171.9(3) . . . . ?
N3 C14 C15 C16 3.6(6) . . . . ?
C13 C14 C15 C16 -177.0(4) . . . . ?
Fe2 O3 C16 C15 -14.6(6) . . . . ?
Fe2 O3 C16 C17 165.4(3) . . . . ?
C14 C15 C16 O3 -0.4(7) . . . . ?
C14 C15 C16 C17 179.5(4) . . . . ?
C21 N4 C19 C18 175.0(4) . . . . ?
Fe2 N4 C19 C18 -0.8(6) . . . . ?
N4 C19 C18 N3 23.8(7) . . . . ?
C14 N3 C18 C19 154.0(4) . . . . ?
Fe2 N3 C18 C19 -35.1(5) . . . . ?
Fe2 O4 C23 C22 15.3(6) . . . . ?
Fe2 O4 C23 C24 -166.6(3) . . . . ?
O4 C23 C22 C21 5.2(7) . . . . ?
C24 C23 C22 C21 -172.8(4) . . . . ?
C19 N4 C21 C22 172.8(4) . . . . ?
Fe2 N4 C21 C22 -12.0(5) . . . . ?
C19 N4 C21 C20 -5.1(6) . . . . ?
Fe2 N4 C21 C20 170.1(3) . . . . ?
C23 C22 C21 N4 -6.2(7) . . . . ?
C23 C22 C21 C20 171.8(4) . . . . ?
Fe3 O6 C26 C27 8.2(5) . . . . ?
Fe3 O6 C26 C25 -172.1(3) . . . . ?
O6 C26 C27 C28 -0.2(6) . . . . ?
C25 C26 C27 C28 -179.8(4) . . . . ?
C30 N5 C28 C27 -177.7(3) . . . . ?
Fe3 N5 C28 C27 -9.8(5) . . . . ?
C30 N5 C28 C29 1.2(5) . . . . ?
Fe3 N5 C28 C29 169.1(3) . . . . ?
C26 C27 C28 N5 1.4(6) . . . . ?
C26 C27 C28 C29 -177.6(4) . . . . ?
C28 N5 C30 C31 -148.1(3) . . . . ?
Fe3 N5 C30 C31 41.9(4) . . . . ?
C33 N6 C31 C30 -172.6(3) . . . . ?
Fe3 N6 C31 C30 5.6(4) . . . . ?
N5 C30 C31 N6 -31.1(5) . . . . ?
C31 N6 C33 C34 -171.6(3) . . . . ?
Fe3 N6 C33 C34 10.3(5) . . . . ?
C31 N6 C33 C32 6.6(5) . . . . ?
Fe3 N6 C33 C32 -171.4(3) . . . . ?
N6 C33 C34 C35 7.1(6) . . . . ?
C32 C33 C34 C35 -171.3(4) . . . . ?
Fe3 O7 C35 C34 -14.7(5) . . . . ?
Fe3 O7 C35 C36 169.3(3) . . . . ?
C33 C34 C35 O7 -5.6(6) . . . . ?
C33 C34 C35 C36 170.2(4) . . . . ?
Fe4 O8 C38 C39 -10.4(5) . . . . ?
Fe4 O8 C38 C37 169.7(3) . . . . ?
O8 C38 C39 C40 0.6(6) . . . . ?
C37 C38 C39 C40 -179.5(3) . . . . ?
C42 N7 C40 C39 178.2(3) . . . . ?
Fe4 N7 C40 C39 4.7(5) . . . . ?
C42 N7 C40 C41 -1.8(5) . . . . ?
Fe4 N7 C40 C41 -175.3(3) . . . . ?
C38 C39 C40 N7 2.0(6) . . . . ?
C38 C39 C40 C41 -178.0(3) . . . . ?
C40 N7 C42 C43 133.8(3) . . . . ?
Fe4 N7 C42 C43 -51.4(4) . . . . ?
C45 N8 C43 C42 169.0(3) . . . . ?
Fe4 N8 C43 C42 -13.8(4) . . . . ?
N7 C42 C43 N8 42.0(4) . . . . ?
C43 N8 C45 C46 176.2(3) . . . . ?
Fe4 N8 C45 C46 -0.6(5) . . . . ?
C43 N8 C45 C44 -3.5(5) . . . . ?
Fe4 N8 C45 C44 179.6(3) . . . . ?
N8 C45 C46 C47 -9.3(6) . . . . ?
C44 C45 C46 C47 170.4(4) . . . . ?
Fe4 O9 C47 C46 19.0(6) . . . . ?
Fe4 O9 C47 C48 -162.1(3) . . . . ?
C45 C46 C47 O9 0.4(7) . . . . ?
C45 C46 C47 C48 -178.5(4) . . . . ?
